data_7051976
loop_
_publ_author_name
'Bacchi, Alessia'
'Carcelli, Mauro'
'Pelizzi, Giancarlo'

_publ_section_title
;
 Sampling rifamycin conformational variety by cruising through crystal
 forms: implications for polymorph screening and for biological models
;
_journal_issue 10
_journal_name_full 'New Journal of Chemistry'
_journal_page_first 1725
_journal_paper_doi 10.1039/b804746d
_journal_volume 32
_journal_year 2008
_chemical_formula_sum 'C37 H45 N O12'
_chemical_formula_weight 695.74
_chemical_name_systematic
;
?
;
_space_group_IT_number 4
_symmetry_cell_setting monoclinic
_symmetry_space_group_name_Hall 'P 2yb'
_symmetry_space_group_name_H-M 'P 1 21 1'
_atom_sites_solution_hydrogens geom
_atom_sites_solution_primary direct
_atom_sites_solution_secondary difmap
_audit_creation_method SHELXL-97
_cell_angle_alpha 90.00
_cell_angle_beta 91.82(2)
_cell_angle_gamma 90.00
_cell_formula_units_Z 4
_cell_length_a 24.605(6)
_cell_length_b 14.569(4)
_cell_length_c 10.318(3)
_cell_measurement_reflns_used 20
_cell_measurement_temperature 293(2)
_cell_measurement_theta_max 18
_cell_measurement_theta_min 4
_cell_volume 3696.8(17)
_computing_structure_refinement 'SHELXL-97 (Sheldrick, 1997)'
_computing_structure_solution 'SIR97 (Altomare et al., 1997)'
_diffrn_ambient_temperature 293(2)
_diffrn_measured_fraction_theta_full 1.000
_diffrn_measured_fraction_theta_max 1.000
_diffrn_measurement_device_type diffractometer
_diffrn_measurement_method '\w/2\q scan'
_diffrn_radiation_monochromator graphite
_diffrn_radiation_source 'fine-focus sealed tube'
_diffrn_radiation_type CuK\a
_diffrn_radiation_wavelength 1.54178
_diffrn_reflns_av_R_equivalents 0.0190
_diffrn_reflns_av_sigmaI/netI 0.0406
_diffrn_reflns_limit_h_max 29
_diffrn_reflns_limit_h_min -29
_diffrn_reflns_limit_k_max 17
_diffrn_reflns_limit_k_min -17
_diffrn_reflns_limit_l_max 11
_diffrn_reflns_limit_l_min -12
_diffrn_reflns_number 14061
_diffrn_reflns_theta_full 70.04
_diffrn_reflns_theta_max 70.04
_diffrn_reflns_theta_min 3.53
_diffrn_standards_interval_count 100
_diffrn_standards_number 1
_exptl_absorpt_coefficient_mu 0.777
_exptl_absorpt_correction_type none
_exptl_crystal_colour yellow
_exptl_crystal_density_diffrn 1.250
_exptl_crystal_density_method 'not measured'
_exptl_crystal_description prism
_exptl_crystal_F_000 1480
_exptl_crystal_size_max 0.05
_exptl_crystal_size_mid 0.03
_exptl_crystal_size_min 0.01
_refine_diff_density_max 0.354
_refine_diff_density_min -0.283
_refine_diff_density_rms 0.058
_refine_ls_abs_structure_details 'Flack H D (1983), Acta Cryst. A39, 876-881'
_refine_ls_abs_structure_Flack 0.1(2)
_refine_ls_extinction_coef 0.0045(3)
_refine_ls_extinction_expression Fc^*^=kFc[1+0.001xFc^2^\l^3^/sin(2\q)]^-1/4^
_refine_ls_extinction_method SHELXL
_refine_ls_goodness_of_fit_ref 1.063
_refine_ls_hydrogen_treatment constr
_refine_ls_matrix_type full
_refine_ls_number_parameters 926
_refine_ls_number_reflns 13496
_refine_ls_number_restraints 1
_refine_ls_restrained_S_all 1.063
_refine_ls_R_factor_all 0.1050
_refine_ls_R_factor_gt 0.0590
_refine_ls_shift/su_max 0.088
_refine_ls_shift/su_mean 0.002
_refine_ls_structure_factor_coef Fsqd
_refine_ls_weighting_details 'calc w=1/[\s^2^(Fo^2^)+(0.0911P)^2^+1.1464P] where P=(Fo^2^+2Fc^2^)/3'
_refine_ls_weighting_scheme calc
_refine_ls_wR_factor_gt 0.1557
_refine_ls_wR_factor_ref 0.2013
_reflns_number_gt 8227
_reflns_number_total 13496
_reflns_threshold_expression >2sigma(I)
_cod_data_source_file b804746d.txt
_cod_data_source_block RSI
_cod_original_cell_volume 3697(2)
_cod_original_sg_symbol_H-M 'P 21'
_cod_database_code 7051976

loop_
_symmetry_equiv_pos_as_xyz
'x, y, z'
'-x, y+1/2, -z'

loop_
_atom_site_label
_atom_site_type_symbol
_atom_site_fract_x
_atom_site_fract_y
_atom_site_fract_z
_atom_site_U_iso_or_equiv
_atom_site_adp_type
_atom_site_occupancy
_atom_site_symmetry_multiplicity
_atom_site_calc_flag
_atom_site_refinement_flags
_atom_site_disorder_assembly
_atom_site_disorder_group
N1 N 0.55177(15) 0.7384(3) 0.8557(4) 0.0693(10) Uani 1 1 d . . .
H1 H 0.5428 0.7787 0.9120 0.083 Uiso 1 1 calc R . .
O1 O 0.61539(13) 0.8648(2) 0.9614(3) 0.0720(9) Uani 1 1 d . . .
O2 O 0.70540(15) 0.9486(3) 1.0006(4) 0.0880(11) Uani 1 1 d . . .
H2 H 0.6724 0.9412 1.0018 0.132 Uiso 1 1 calc R . .
O3 O 0.85582(14) 0.8416(3) 0.7741(3) 0.0793(10) Uani 1 1 d . . .
O4 O 0.80296(16) 0.6686(3) 0.5697(4) 0.0928(12) Uani 1 1 d . . .
O5 O 0.89767(14) 0.7942(3) 0.5855(4) 0.0853(10) Uani 1 1 d . . .
O6 O 0.82838(17) 1.0426(3) 0.3561(5) 0.1054(14) Uani 1 1 d . . .
O7 O 0.72935(15) 1.0838(2) 0.4417(4) 0.0790(10) Uani 1 1 d . . .
O8 O 0.7612(3) 1.0890(4) 0.6474(6) 0.135(2) Uani 1 1 d . . .
O9 O 0.64764(15) 1.0131(3) 0.6646(4) 0.0880(11) Uani 1 1 d . . .
H9 H 0.6804 1.0235 0.6696 0.132 Uiso 1 1 calc R . .
O10 O 0.55276(18) 0.9427(3) 0.7383(4) 0.1008(13) Uani 1 1 d . . .
H10 H 0.5842 0.9574 0.7567 0.151 Uiso 1 1 calc R . .
O11 O 0.52389(15) 0.6062(3) 0.7584(4) 0.0847(10) Uani 1 1 d . . .
O12 O 0.69058(15) 0.6866(3) 0.5573(4) 0.0916(12) Uani 1 1 d . . .
C1 C 0.63636(19) 0.8189(3) 0.8738(5) 0.0610(11) Uani 1 1 d . . .
C2 C 0.60327(18) 0.7473(3) 0.8076(5) 0.0621(11) Uani 1 1 d . . .
C3 C 0.62307(19) 0.6992(3) 0.7090(5) 0.0664(12) Uani 1 1 d . . .
H3 H 0.6020 0.6536 0.6692 0.080 Uiso 1 1 calc R . .
C4 C 0.67732(19) 0.7179(3) 0.6640(5) 0.0661(12) Uani 1 1 d . . .
C5 C 0.77048(19) 0.7823(3) 0.7235(4) 0.0609(11) Uani 1 1 d . . .
C6 C 0.80131(19) 0.8434(4) 0.7983(5) 0.0681(12) Uani 1 1 d . . .
C7 C 0.7816(2) 0.9021(4) 0.8894(5) 0.0699(13) Uani 1 1 d . . .
C8 C 0.7262(2) 0.8943(3) 0.9085(5) 0.0690(12) Uani 1 1 d . . .
C9 C 0.69246(18) 0.8320(3) 0.8372(4) 0.0574(10) Uani 1 1 d . . .
C10 C 0.71461(18) 0.7771(3) 0.7415(4) 0.0581(10) Uani 1 1 d . . .
C11 C 0.8089(2) 0.7310(4) 0.6463(5) 0.0719(13) Uani 1 1 d . . .
C12 C 0.8651(2) 0.7654(4) 0.6884(5) 0.0765(14) Uani 1 1 d . . .
C13 C 0.8962(3) 0.6902(5) 0.7606(7) 0.108(2) Uani 1 1 d . . .
H13A H 0.9319 0.7119 0.7848 0.161 Uiso 1 1 calc R . .
H13B H 0.8991 0.6374 0.7055 0.161 Uiso 1 1 calc R . .
H13C H 0.8773 0.6736 0.8371 0.161 Uiso 1 1 calc R . .
C14 C 0.8181(3) 0.9658(6) 0.9644(7) 0.127(3) Uani 1 1 d . . .
H14A H 0.8195 1.0238 0.9204 0.190 Uiso 1 1 calc R . .
H14B H 0.8540 0.9400 0.9715 0.190 Uiso 1 1 calc R . .
H14C H 0.8043 0.9747 1.0495 0.190 Uiso 1 1 calc R . .
C15 C 0.5134(2) 0.6739(4) 0.8250(5) 0.0682(12) Uani 1 1 d . . .
C16 C 0.4591(2) 0.6876(4) 0.8813(5) 0.0748(13) Uani 1 1 d . . .
C17 C 0.4289(2) 0.7605(4) 0.8514(6) 0.0888(17) Uani 1 1 d . . .
H17 H 0.3956 0.7641 0.8916 0.107 Uiso 1 1 calc R . .
C18 C 0.4411(2) 0.8364(4) 0.7631(6) 0.0895(17) Uani 1 1 d . . .
H18 H 0.4271 0.8935 0.7844 0.107 Uiso 1 1 calc R . .
C19 C 0.4698(2) 0.8329(4) 0.6565(6) 0.0821(15) Uani 1 1 d . . .
H19 H 0.4812 0.7753 0.6296 0.099 Uiso 1 1 calc R . .
C20 C 0.4854(2) 0.9126(4) 0.5764(6) 0.0772(14) Uani 1 1 d . . .
H20 H 0.4635 0.9652 0.6026 0.093 Uiso 1 1 calc R . .
C21 C 0.5453(2) 0.9376(4) 0.6001(5) 0.0715(13) Uani 1 1 d . . .
H21 H 0.5674 0.8866 0.5691 0.086 Uiso 1 1 calc R . .
C22 C 0.5647(2) 1.0248(3) 0.5366(6) 0.0743(13) Uani 1 1 d . . .
H22 H 0.5518 1.0222 0.4458 0.089 Uiso 1 1 calc R . .
C23 C 0.6273(2) 1.0335(4) 0.5351(5) 0.0718(13) Uani 1 1 d . . .
H23 H 0.6358 1.0979 0.5173 0.086 Uiso 1 1 calc R . .
C24 C 0.6555(2) 0.9753(4) 0.4347(5) 0.0709(13) Uani 1 1 d . . .
H24 H 0.6463 0.9108 0.4504 0.085 Uiso 1 1 calc R . .
C25 C 0.7176(2) 0.9854(3) 0.4489(5) 0.0695(13) Uani 1 1 d . . .
H25 H 0.7296 0.9625 0.5343 0.083 Uiso 1 1 calc R . .
C26 C 0.7513(2) 0.9402(4) 0.3456(5) 0.0739(13) Uani 1 1 d . . .
H26 H 0.7417 0.9710 0.2636 0.089 Uiso 1 1 calc R . .
C27 C 0.8129(2) 0.9491(4) 0.3645(6) 0.0819(15) Uani 1 1 d . . .
H27 H 0.8293 0.9170 0.2920 0.098 Uiso 1 1 calc R . .
C28 C 0.8353(2) 0.9058(4) 0.4872(6) 0.0809(15) Uani 1 1 d . . .
H28 H 0.8213 0.9233 0.5661 0.097 Uiso 1 1 calc R . .
C29 C 0.8736(2) 0.8447(4) 0.4861(6) 0.0853(15) Uani 1 1 d . . .
H29 H 0.8872 0.8329 0.4047 0.102 Uiso 1 1 calc R . .
C30 C 0.4417(3) 0.6122(5) 0.9697(6) 0.1004(19) Uani 1 1 d . . .
H30A H 0.4396 0.5555 0.9224 0.151 Uiso 1 1 calc R . .
H30B H 0.4067 0.6265 1.0029 0.151 Uiso 1 1 calc R . .
H30C H 0.4678 0.6062 1.0404 0.151 Uiso 1 1 calc R . .
C31 C 0.4730(3) 0.8949(5) 0.4309(7) 0.110(2) Uani 1 1 d . . .
H31A H 0.4376 0.8677 0.4201 0.165 Uiso 1 1 calc R . .
H31B H 0.4998 0.8540 0.3978 0.165 Uiso 1 1 calc R . .
H31C H 0.4739 0.9520 0.3845 0.165 Uiso 1 1 calc R . .
C32 C 0.5400(3) 1.1103(4) 0.5945(7) 0.0967(19) Uani 1 1 d . . .
H32A H 0.5012 1.1087 0.5814 0.145 Uiso 1 1 calc R . .
H32B H 0.5542 1.1638 0.5530 0.145 Uiso 1 1 calc R . .
H32C H 0.5489 1.1127 0.6857 0.145 Uiso 1 1 calc R . .
C33 C 0.6337(3) 1.0011(6) 0.2972(6) 0.105(2) Uani 1 1 d . . .
H33A H 0.6559 0.9726 0.2337 0.157 Uiso 1 1 calc R . .
H33B H 0.6349 1.0665 0.2867 0.157 Uiso 1 1 calc R . .
H33C H 0.5969 0.9801 0.2857 0.157 Uiso 1 1 calc R . .
C34 C 0.7365(3) 0.8396(4) 0.3274(7) 0.0923(17) Uani 1 1 d . . .
H34A H 0.7398 0.8084 0.4093 0.138 Uiso 1 1 calc R . .
H34B H 0.7606 0.8119 0.2673 0.138 Uiso 1 1 calc R . .
H34C H 0.6997 0.8348 0.2942 0.138 Uiso 1 1 calc R . .
C35 C 0.7546(3) 1.1242(4) 0.5423(8) 0.0897(17) Uani 1 1 d . . .
C36 C 0.7731(3) 1.2193(4) 0.5073(9) 0.122(3) Uani 1 1 d . . .
H36A H 0.7821 1.2530 0.5850 0.183 Uiso 1 1 calc R . .
H36B H 0.7445 1.2502 0.4594 0.183 Uiso 1 1 calc R . .
H36C H 0.8047 1.2151 0.4551 0.183 Uiso 1 1 calc R . .
C37 C 0.8820(3) 1.0558(7) 0.3198(9) 0.141(3) Uani 1 1 d . . .
H37A H 0.8881 1.1199 0.3047 0.211 Uiso 1 1 calc R . .
H37B H 0.8883 1.0220 0.2418 0.211 Uiso 1 1 calc R . .
H37C H 0.9064 1.0346 0.3878 0.211 Uiso 1 1 calc R . .
N1A N 0.94837(15) 0.6480(3) 0.3538(4) 0.0694(10) Uani 1 1 d . . .
H1A H 0.9595 0.6087 0.4109 0.083 Uiso 1 1 calc R . .
O1A O 0.88733(13) 0.5240(2) 0.4658(3) 0.0735(9) Uani 1 1 d . . .
O2A O 0.79767(15) 0.4460(3) 0.5158(4) 0.0786(10) Uani 1 1 d . . .
H2A H 0.8292 0.4628 0.5282 0.118 Uiso 1 1 calc R . .
O3A O 0.64177(13) 0.5410(2) 0.2720(3) 0.0703(8) Uani 1 1 d . . .
O4A O 0.69086(14) 0.7015(3) 0.0488(4) 0.0866(11) Uani 1 1 d . . .
O5A O 0.59684(13) 0.5768(3) 0.0758(4) 0.0753(9) Uani 1 1 d . . .
O6A O 0.65940(17) 0.3179(3) -0.1061(4) 0.0935(12) Uani 1 1 d . . .
O7A O 0.76249(15) 0.2894(2) -0.0114(4) 0.0765(9) Uani 1 1 d . . .
O8A O 0.7439(2) 0.3175(4) 0.1969(5) 0.1230(17) Uani 1 1 d . . .
O9A O 0.85387(16) 0.3837(4) 0.1786(4) 0.0990(13) Uani 1 1 d . . .
H9A H 0.8261 0.3579 0.2012 0.148 Uiso 1 1 calc R . .
O10A O 0.95298(18) 0.4363(4) 0.2546(4) 0.0986(13) Uani 1 1 d . . .
H10A H 0.9246 0.4113 0.2747 0.148 Uiso 1 1 calc R . .
O11A O 0.97112(17) 0.7800(3) 0.2516(4) 0.0946(12) Uani 1 1 d . . .
O12A O 0.80236(16) 0.6846(3) 0.0456(4) 0.0973(13) Uani 1 1 d . . .
C1A C 0.86379(18) 0.5671(3) 0.3758(5) 0.0604(11) Uani 1 1 d . . .
C2A C 0.89563(18) 0.6367(3) 0.3045(5) 0.0623(11) Uani 1 1 d . . .
C3A C 0.8734(2) 0.6795(4) 0.2004(5) 0.0705(12) Uani 1 1 d . . .
H3A H 0.8936 0.7234 0.1576 0.085 Uiso 1 1 calc R . .
C4A C 0.81832(19) 0.6588(3) 0.1531(5) 0.0664(12) Uani 1 1 d . . .
C5A C 0.72649(18) 0.5988(3) 0.2175(4) 0.0594(11) Uani 1 1 d . . .
C6A C 0.69679(18) 0.5414(3) 0.2994(4) 0.0600(11) Uani 1 1 d . . .
C7A C 0.7186(2) 0.4884(3) 0.3977(5) 0.0629(11) Uani 1 1 d . . .
C8A C 0.7743(2) 0.4956(3) 0.4175(4) 0.0612(11) Uani 1 1 d . . .
C9A C 0.80705(18) 0.5535(3) 0.3415(4) 0.0566(10) Uani 1 1 d . . .
C10A C 0.78306(18) 0.6040(3) 0.2381(4) 0.0594(10) Uani 1 1 d . . .
C11A C 0.6865(2) 0.6443(3) 0.1335(5) 0.0672(12) Uani 1 1 d . . .
C12A C 0.6302(2) 0.6122(4) 0.1745(5) 0.0682(12) Uani 1 1 d . . .
C13A C 0.5995(2) 0.6879(4) 0.2404(6) 0.0864(16) Uani 1 1 d . . .
H13D H 0.6187 0.7052 0.3191 0.130 Uiso 1 1 calc R . .
H13E H 0.5638 0.6666 0.2603 0.130 Uiso 1 1 calc R . .
H13F H 0.5965 0.7400 0.1837 0.130 Uiso 1 1 calc R . .
C14A C 0.6830(2) 0.4308(4) 0.4809(6) 0.0841(16) Uani 1 1 d . . .
H14D H 0.6705 0.3781 0.4326 0.126 Uiso 1 1 calc R . .
H14E H 0.6523 0.4663 0.5064 0.126 Uiso 1 1 calc R . .
H14F H 0.7034 0.4111 0.5567 0.126 Uiso 1 1 calc R . .
C15A C 0.9844(2) 0.7147(4) 0.3212(5) 0.0733(13) Uani 1 1 d . . .
C16A C 1.0410(2) 0.7051(4) 0.3786(6) 0.0808(15) Uani 1 1 d . . .
C17A C 1.0726(2) 0.6355(5) 0.3487(6) 0.0875(16) Uani 1 1 d . . .
H17A H 1.1078 0.6374 0.3842 0.105 Uiso 1 1 calc R . .
C18A C 1.0597(2) 0.5561(5) 0.2674(7) 0.0909(17) Uani 1 1 d . . .
H18A H 1.0747 0.5003 0.2936 0.109 Uiso 1 1 calc R . .
C19A C 1.0289(2) 0.5556(4) 0.1609(6) 0.0784(14) Uani 1 1 d . . .
H19A H 1.0167 0.6122 0.1301 0.094 Uiso 1 1 calc R . .
C20A C 1.0118(2) 0.4725(4) 0.0842(6) 0.0782(14) Uani 1 1 d . . .
H20A H 1.0359 0.4216 0.1095 0.094 Uiso 1 1 calc R . .
C21A C 0.9538(2) 0.4457(4) 0.1160(5) 0.0722(13) Uani 1 1 d . . .
H21A H 0.9298 0.4968 0.0908 0.087 Uiso 1 1 calc R . .
C22A C 0.9323(2) 0.3593(4) 0.0485(6) 0.0801(15) Uani 1 1 d . . .
H22A H 0.9408 0.3645 -0.0433 0.096 Uiso 1 1 calc R . .
C23A C 0.8698(2) 0.3473(4) 0.0557(5) 0.0732(13) Uani 1 1 d . . .
H23A H 0.8621 0.2813 0.0558 0.088 Uiso 1 1 calc R . .
C24A C 0.8370(2) 0.3899(4) -0.0567(5) 0.0743(13) Uani 1 1 d . . .
H24A H 0.8474 0.4546 -0.0626 0.089 Uiso 1 1 calc R . .
C25A C 0.7758(2) 0.3859(3) -0.0351(5) 0.0673(12) Uani 1 1 d . . .
H25A H 0.7681 0.4212 0.0431 0.081 Uiso 1 1 calc R . .
C26A C 0.7379(2) 0.4196(4) -0.1451(5) 0.0709(13) Uani 1 1 d . . .
H26A H 0.7457 0.3830 -0.2220 0.085 Uiso 1 1 calc R . .
C27A C 0.6774(2) 0.4105(4) -0.1226(5) 0.0747(13) Uani 1 1 d . . .
H27A H 0.6579 0.4355 -0.1992 0.090 Uiso 1 1 calc R . .
C28A C 0.6587(2) 0.4621(4) -0.0074(5) 0.0700(12) Uani 1 1 d . . .
H28A H 0.6753 0.4515 0.0735 0.084 Uiso 1 1 calc R . .
C29A C 0.6187(2) 0.5225(4) -0.0186(5) 0.0740(13) Uani 1 1 d . . .
H29A H 0.6033 0.5292 -0.1015 0.089 Uiso 1 1 calc R . .
C30A C 1.0588(3) 0.7850(5) 0.4609(7) 0.105(2) Uani 1 1 d . . .
H30D H 1.0947 0.7738 0.4966 0.158 Uiso 1 1 calc R . .
H30E H 1.0340 0.7930 0.5300 0.158 Uiso 1 1 calc R . .
H30F H 1.0591 0.8396 0.4088 0.158 Uiso 1 1 calc R . .
C31A C 1.0174(3) 0.4897(6) -0.0605(7) 0.114(2) Uani 1 1 d . . .
H31D H 1.0178 0.4321 -0.1056 0.171 Uiso 1 1 calc R . .
H31E H 1.0507 0.5221 -0.0746 0.171 Uiso 1 1 calc R . .
H31F H 0.9872 0.5259 -0.0924 0.171 Uiso 1 1 calc R . .
C32A C 0.9613(3) 0.2733(5) 0.1012(11) 0.143(3) Uani 1 1 d . . .
H32D H 0.9473 0.2201 0.0563 0.214 Uiso 1 1 calc R . .
H32E H 0.9550 0.2673 0.1922 0.214 Uiso 1 1 calc R . .
H32F H 0.9996 0.2785 0.0882 0.214 Uiso 1 1 calc R . .
C33A C 0.8517(3) 0.3429(7) -0.1844(6) 0.123(3) Uani 1 1 d . . .
H33D H 0.8284 0.3655 -0.2536 0.184 Uiso 1 1 calc R . .
H33E H 0.8470 0.2778 -0.1764 0.184 Uiso 1 1 calc R . .
H33F H 0.8889 0.3561 -0.2030 0.184 Uiso 1 1 calc R . .
C34A C 0.7512(3) 0.5199(4) -0.1773(6) 0.0918(17) Uani 1 1 d . . .
H34D H 0.7850 0.5225 -0.2208 0.138 Uiso 1 1 calc R . .
H34E H 0.7540 0.5549 -0.0986 0.138 Uiso 1 1 calc R . .
H34F H 0.7228 0.5448 -0.2327 0.138 Uiso 1 1 calc R . .
C35A C 0.7442(2) 0.2644(4) 0.1082(7) 0.0851(16) Uani 1 1 d . . .
C36A C 0.7282(3) 0.1664(5) 0.1073(10) 0.138(3) Uani 1 1 d . . .
H36D H 0.7330 0.1413 0.0224 0.207 Uiso 1 1 calc R . .
H36E H 0.6908 0.1611 0.1296 0.207 Uiso 1 1 calc R . .
H36F H 0.7506 0.1333 0.1693 0.207 Uiso 1 1 calc R . .
C37A C 0.6537(7) 0.2646(11) -0.2057(9) 0.320(13) Uani 1 1 d . . .
H37D H 0.6493 0.3010 -0.2829 0.479 Uiso 1 1 calc R . .
H37E H 0.6222 0.2266 -0.1963 0.479 Uiso 1 1 calc R . .
H37F H 0.6854 0.2265 -0.2120 0.479 Uiso 1 1 calc R . .

loop_
_atom_site_aniso_label
_atom_site_aniso_U_11
_atom_site_aniso_U_22
_atom_site_aniso_U_33
_atom_site_aniso_U_23
_atom_site_aniso_U_13
_atom_site_aniso_U_12
N1 0.061(2) 0.069(2) 0.078(3) -0.005(2) 0.0030(19) -0.008(2)
O1 0.066(2) 0.071(2) 0.079(2) -0.0130(17) 0.0044(16) 0.0069(16)
O2 0.085(2) 0.092(3) 0.088(2) -0.038(2) 0.015(2) -0.010(2)
O3 0.062(2) 0.089(2) 0.088(2) -0.020(2) 0.0098(17) -0.0127(18)
O4 0.077(2) 0.089(3) 0.112(3) -0.034(2) 0.013(2) 0.001(2)
O5 0.064(2) 0.097(3) 0.096(3) -0.008(2) 0.0183(19) 0.0066(19)
O6 0.097(3) 0.080(3) 0.142(4) 0.004(3) 0.049(3) -0.018(2)
O7 0.083(2) 0.0514(18) 0.102(3) -0.0068(18) 0.002(2) -0.0047(16)
O8 0.179(5) 0.116(4) 0.108(4) -0.024(3) -0.036(4) -0.014(4)
O9 0.076(2) 0.116(3) 0.072(2) -0.008(2) -0.0024(17) 0.006(2)
O10 0.111(3) 0.104(3) 0.086(3) 0.029(2) -0.017(2) -0.025(3)
O11 0.076(2) 0.071(2) 0.107(3) -0.013(2) 0.008(2) -0.0049(18)
O12 0.080(2) 0.108(3) 0.087(3) -0.039(2) 0.0128(19) -0.014(2)
C1 0.063(3) 0.054(2) 0.066(3) 0.000(2) 0.001(2) 0.007(2)
C2 0.052(2) 0.062(3) 0.071(3) -0.002(2) -0.006(2) 0.000(2)
C3 0.063(3) 0.062(3) 0.073(3) -0.009(2) -0.001(2) 0.001(2)
C4 0.063(3) 0.065(3) 0.070(3) -0.012(2) 0.001(2) -0.002(2)
C5 0.062(3) 0.059(3) 0.062(3) -0.004(2) -0.003(2) -0.003(2)
C6 0.059(3) 0.071(3) 0.075(3) -0.009(2) 0.009(2) -0.003(2)
C7 0.068(3) 0.076(3) 0.066(3) -0.016(2) 0.007(2) -0.015(2)
C8 0.078(3) 0.062(3) 0.067(3) -0.017(2) 0.003(2) -0.007(2)
C9 0.058(2) 0.050(2) 0.064(3) -0.005(2) 0.002(2) 0.0007(19)
C10 0.063(3) 0.051(2) 0.060(2) -0.004(2) -0.001(2) 0.001(2)
C11 0.066(3) 0.066(3) 0.084(3) -0.017(3) 0.007(2) 0.001(2)
C12 0.064(3) 0.083(4) 0.084(3) -0.010(3) 0.011(3) 0.001(3)
C13 0.082(4) 0.112(5) 0.128(6) 0.008(4) -0.007(4) 0.010(4)
C14 0.093(5) 0.160(7) 0.129(6) -0.071(5) 0.014(4) -0.052(5)
C15 0.063(3) 0.063(3) 0.079(3) -0.001(2) -0.001(2) -0.004(2)
C16 0.063(3) 0.077(3) 0.084(3) 0.002(3) 0.010(2) -0.006(3)
C17 0.061(3) 0.088(4) 0.119(5) 0.010(4) 0.022(3) 0.002(3)
C18 0.064(3) 0.083(4) 0.122(5) 0.021(4) 0.022(3) 0.009(3)
C19 0.074(3) 0.070(3) 0.103(4) 0.003(3) 0.000(3) 0.001(3)
C20 0.069(3) 0.068(3) 0.095(4) 0.006(3) 0.001(3) 0.005(2)
C21 0.073(3) 0.064(3) 0.077(3) 0.007(2) -0.005(2) 0.002(2)
C22 0.072(3) 0.057(3) 0.095(4) 0.010(3) 0.004(3) 0.006(2)
C23 0.074(3) 0.064(3) 0.077(3) 0.004(2) 0.001(2) 0.001(2)
C24 0.076(3) 0.067(3) 0.070(3) -0.005(2) 0.007(2) -0.004(2)
C25 0.075(3) 0.048(2) 0.086(3) -0.005(2) 0.005(3) -0.003(2)
C26 0.084(3) 0.059(3) 0.080(3) -0.003(2) 0.017(3) 0.003(2)
C27 0.083(4) 0.067(3) 0.098(4) -0.004(3) 0.024(3) -0.005(3)
C28 0.072(3) 0.083(4) 0.089(4) -0.012(3) 0.021(3) 0.004(3)
C29 0.082(4) 0.082(4) 0.094(4) -0.003(3) 0.018(3) -0.002(3)
C30 0.092(4) 0.103(5) 0.106(5) 0.027(4) 0.011(3) -0.014(4)
C31 0.110(5) 0.117(5) 0.102(5) 0.016(4) -0.022(4) -0.026(4)
C32 0.090(4) 0.063(3) 0.139(5) -0.002(3) 0.019(4) 0.015(3)
C33 0.088(4) 0.153(7) 0.074(4) 0.004(4) -0.003(3) 0.003(4)
C34 0.100(4) 0.071(3) 0.107(4) -0.021(3) 0.018(3) -0.007(3)
C35 0.087(4) 0.074(4) 0.107(5) -0.020(4) -0.008(4) 0.002(3)
C36 0.108(5) 0.067(4) 0.189(8) -0.019(4) -0.018(5) -0.012(3)
C37 0.124(6) 0.139(7) 0.164(7) -0.015(6) 0.069(5) -0.053(5)
N1A 0.057(2) 0.069(3) 0.082(3) 0.008(2) 0.0040(19) -0.0069(19)
O1A 0.0638(19) 0.073(2) 0.083(2) 0.0096(18) 0.0009(16) 0.0086(16)
O2A 0.079(2) 0.072(2) 0.083(2) 0.0240(19) -0.0083(18) -0.0054(18)
O3A 0.0593(18) 0.072(2) 0.079(2) 0.0112(17) 0.0019(15) -0.0074(16)
O4A 0.075(2) 0.082(3) 0.102(3) 0.034(2) 0.0005(19) 0.0012(19)
O5A 0.0607(19) 0.079(2) 0.086(2) -0.0015(19) -0.0035(17) 0.0042(16)
O6A 0.101(3) 0.071(2) 0.107(3) -0.022(2) -0.017(2) -0.008(2)
O7A 0.087(2) 0.0529(18) 0.088(2) 0.0028(17) -0.0073(19) -0.0040(17)
O8A 0.164(5) 0.098(4) 0.109(4) 0.020(3) 0.035(3) 0.000(3)
O9A 0.073(3) 0.148(4) 0.076(2) -0.021(3) 0.0097(19) 0.004(2)
O10A 0.103(3) 0.117(3) 0.076(2) -0.007(2) 0.012(2) -0.028(3)
O11A 0.085(3) 0.073(2) 0.126(3) 0.014(2) 0.005(2) -0.010(2)
O12A 0.083(2) 0.129(4) 0.078(2) 0.034(2) -0.007(2) -0.013(2)
C1A 0.056(3) 0.056(2) 0.069(3) 0.001(2) 0.004(2) 0.004(2)
C2A 0.059(3) 0.062(3) 0.065(3) 0.001(2) 0.002(2) -0.001(2)
C3A 0.064(3) 0.067(3) 0.081(3) 0.002(3) 0.006(2) -0.004(2)
C4A 0.061(3) 0.065(3) 0.072(3) 0.006(2) 0.004(2) -0.004(2)
C5A 0.062(3) 0.051(2) 0.065(3) 0.004(2) 0.002(2) -0.006(2)
C6A 0.060(3) 0.054(2) 0.066(3) 0.001(2) 0.002(2) -0.004(2)
C7A 0.066(3) 0.060(3) 0.063(3) 0.005(2) 0.002(2) -0.006(2)
C8A 0.068(3) 0.053(2) 0.063(3) 0.005(2) 0.002(2) -0.001(2)
C9A 0.059(2) 0.048(2) 0.063(3) 0.0040(19) 0.0023(19) -0.0009(19)
C10A 0.060(3) 0.052(2) 0.067(3) -0.002(2) 0.003(2) -0.001(2)
C11A 0.070(3) 0.058(3) 0.074(3) 0.009(2) -0.001(2) 0.004(2)
C12A 0.063(3) 0.065(3) 0.076(3) 0.008(2) 0.000(2) -0.002(2)
C13A 0.076(3) 0.078(4) 0.105(4) -0.008(3) 0.012(3) 0.009(3)
C14A 0.085(4) 0.084(4) 0.083(4) 0.026(3) 0.006(3) -0.020(3)
C15A 0.071(3) 0.065(3) 0.084(3) 0.003(3) 0.014(3) -0.004(2)
C16A 0.065(3) 0.084(4) 0.094(4) -0.009(3) 0.008(3) -0.014(3)
C17A 0.062(3) 0.095(4) 0.106(4) -0.010(4) 0.000(3) -0.004(3)
C18A 0.059(3) 0.085(4) 0.129(5) -0.012(4) 0.003(3) 0.006(3)
C19A 0.072(3) 0.074(3) 0.089(4) -0.007(3) 0.010(3) -0.002(3)
C20A 0.068(3) 0.077(3) 0.090(4) -0.004(3) 0.016(3) 0.000(3)
C21A 0.077(3) 0.068(3) 0.071(3) 0.001(2) 0.007(2) 0.004(3)
C22A 0.069(3) 0.074(3) 0.097(4) -0.019(3) 0.008(3) 0.003(3)
C23A 0.076(3) 0.077(3) 0.068(3) -0.012(3) 0.009(2) 0.000(3)
C24A 0.075(3) 0.078(3) 0.070(3) 0.000(3) 0.007(2) -0.005(3)
C25A 0.077(3) 0.053(3) 0.072(3) 0.002(2) 0.000(2) -0.005(2)
C26A 0.086(3) 0.070(3) 0.057(3) 0.001(2) -0.002(2) -0.001(3)
C27A 0.080(3) 0.066(3) 0.077(3) 0.000(3) -0.009(3) 0.006(3)
C28A 0.073(3) 0.069(3) 0.067(3) -0.009(2) -0.007(2) 0.002(2)
C29A 0.071(3) 0.076(3) 0.074(3) -0.001(3) -0.007(2) 0.007(3)
C30A 0.095(4) 0.100(5) 0.121(5) -0.031(4) 0.002(4) -0.018(4)
C31A 0.124(5) 0.121(6) 0.100(5) -0.015(4) 0.042(4) -0.027(4)
C32A 0.088(5) 0.072(4) 0.267(11) -0.023(6) -0.009(6) 0.021(4)
C33A 0.104(5) 0.197(9) 0.068(4) -0.037(5) 0.000(3) 0.029(5)
C34A 0.108(5) 0.070(4) 0.097(4) 0.017(3) -0.001(3) 0.003(3)
C35A 0.082(4) 0.058(3) 0.116(5) 0.027(3) 0.011(3) -0.003(3)
C36A 0.118(6) 0.078(4) 0.217(9) 0.055(5) -0.008(6) -0.019(4)
C37A 0.56(3) 0.285(17) 0.107(7) 0.031(9) -0.094(12) -0.31(2)

loop_
_atom_type_symbol
_atom_type_description
_atom_type_scat_dispersion_real
_atom_type_scat_dispersion_imag
_atom_type_scat_source
C C 0.0181 0.0091 'International Tables Vol C Tables 4.2.6.8 and 6.1.1.4'
H H 0.0000 0.0000 'International Tables Vol C Tables 4.2.6.8 and 6.1.1.4'
N N 0.0311 0.0180 'International Tables Vol C Tables 4.2.6.8 and 6.1.1.4'
O O 0.0492 0.0322 'International Tables Vol C Tables 4.2.6.8 and 6.1.1.4'

loop_
_geom_angle_atom_site_label_1
_geom_angle_atom_site_label_2
_geom_angle_atom_site_label_3
_geom_angle
_geom_angle_site_symmetry_1
_geom_angle_site_symmetry_3
_geom_angle_publ_flag
C15 N1 C2 128.1(4) . . ?
C6 O3 C12 107.5(4) . . ?
C29 O5 C12 118.4(4) . . ?
C37 O6 C27 114.0(6) . . ?
C35 O7 C25 118.8(5) . . ?
O1 C1 C9 122.3(4) . . ?
O1 C1 C2 118.6(4) . . ?
C9 C1 C2 119.1(4) . . ?
C3 C2 N1 125.7(4) . . ?
C3 C2 C1 120.8(4) . . ?
N1 C2 C1 113.4(4) . . ?
C2 C3 C4 120.3(4) . . ?
O12 C4 C3 118.9(4) . . ?
O12 C4 C10 121.1(4) . . ?
C3 C4 C10 119.9(4) . . ?
C6 C5 C10 119.0(4) . . ?
C6 C5 C11 106.2(4) . . ?
C10 C5 C11 134.6(4) . . ?
C7 C6 O3 120.4(4) . . ?
C7 C6 C5 125.6(5) . . ?
O3 C6 C5 114.0(4) . . ?
C6 C7 C8 114.7(4) . . ?
C6 C7 C14 121.5(5) . . ?
C8 C7 C14 123.8(5) . . ?
O2 C8 C7 116.6(4) . . ?
O2 C8 C9 120.7(4) . . ?
C7 C8 C9 122.7(4) . . ?
C10 C9 C8 119.9(4) . . ?
C10 C9 C1 120.2(4) . . ?
C8 C9 C1 119.6(4) . . ?
C5 C10 C9 118.1(4) . . ?
C5 C10 C4 123.9(4) . . ?
C9 C10 C4 117.9(4) . . ?
O4 C11 C5 132.3(5) . . ?
O4 C11 C12 121.6(5) . . ?
C5 C11 C12 105.9(4) . . ?
O5 C12 O3 109.6(4) . . ?
O5 C12 C13 107.0(5) . . ?
O3 C12 C13 110.0(5) . . ?
O5 C12 C11 114.6(4) . . ?
O3 C12 C11 105.6(4) . . ?
C13 C12 C11 110.0(5) . . ?
O11 C15 N1 121.8(5) . . ?
O11 C15 C16 122.1(5) . . ?
N1 C15 C16 116.1(5) . . ?
C17 C16 C15 121.4(5) . . ?
C17 C16 C30 124.1(5) . . ?
C15 C16 C30 114.5(5) . . ?
C16 C17 C18 128.4(5) . . ?
C19 C18 C17 127.6(6) . . ?
C18 C19 C20 125.9(6) . . ?
C19 C20 C21 111.2(4) . . ?
C19 C20 C31 111.4(5) . . ?
C21 C20 C31 110.8(5) . . ?
O10 C21 C22 110.8(4) . . ?
O10 C21 C20 105.2(4) . . ?
C22 C21 C20 116.5(4) . . ?
C21 C22 C32 112.5(5) . . ?
C21 C22 C23 113.7(4) . . ?
C32 C22 C23 110.4(5) . . ?
O9 C23 C24 111.2(4) . . ?
O9 C23 C22 106.9(4) . . ?
C24 C23 C22 115.9(4) . . ?
C23 C24 C25 110.8(4) . . ?
C23 C24 C33 109.7(5) . . ?
C25 C24 C33 112.2(5) . . ?
O7 C25 C26 105.9(4) . . ?
O7 C25 C24 106.7(4) . . ?
C26 C25 C24 117.1(4) . . ?
C34 C26 C25 111.7(4) . . ?
C34 C26 C27 109.3(5) . . ?
C25 C26 C27 115.8(5) . . ?
O6 C27 C28 111.3(5) . . ?
O6 C27 C26 109.9(5) . . ?
C28 C27 C26 114.1(5) . . ?
C29 C28 C27 121.9(5) . . ?
C28 C29 O5 130.8(6) . . ?
O8 C35 O7 124.1(6) . . ?
O8 C35 C36 125.0(7) . . ?
O7 C35 C36 110.9(7) . . ?
C15A N1A C2A 126.9(5) . . ?
C6A O3A C12A 107.9(3) . . ?
C29A O5A C12A 119.8(4) . . ?
C37A O6A C27A 119.8(6) . . ?
C35A O7A C25A 119.0(4) . . ?
O1A C1A C9A 122.4(4) . . ?
O1A C1A C2A 118.1(4) . . ?
C9A C1A C2A 119.5(4) . . ?
C3A C2A N1A 126.2(4) . . ?
C3A C2A C1A 120.2(4) . . ?
N1A C2A C1A 113.6(4) . . ?
C2A C3A C4A 121.5(5) . . ?
O12A C4A C3A 120.5(5) . . ?
O12A C4A C10A 121.6(4) . . ?
C3A C4A C10A 117.9(4) . . ?
C10A C5A C6A 118.1(4) . . ?
C10A C5A C11A 135.8(4) . . ?
C6A C5A C11A 105.9(4) . . ?
C7A C6A O3A 120.7(4) . . ?
C7A C6A C5A 125.4(4) . . ?
O3A C6A C5A 113.9(4) . . ?
C6A C7A C8A 115.4(4) . . ?
C6A C7A C14A 121.0(4) . . ?
C8A C7A C14A 123.5(4) . . ?
O2A C8A C7A 117.6(4) . . ?
O2A C8A C9A 119.6(4) . . ?
C7A C8A C9A 122.8(4) . . ?
C10A C9A C8A 119.7(4) . . ?
C10A C9A C1A 119.5(4) . . ?
C8A C9A C1A 120.6(4) . . ?
C5A C10A C9A 118.4(4) . . ?
C5A C10A C4A 122.3(4) . . ?
C9A C10A C4A 119.3(4) . . ?
O4A C11A C5A 132.0(5) . . ?
O4A C11A C12A 120.6(4) . . ?
C5A C11A C12A 107.3(4) . . ?
O5A C12A O3A 109.8(4) . . ?
O5A C12A C13A 108.0(4) . . ?
O3A C12A C13A 107.3(4) . . ?
O5A C12A C11A 115.4(4) . . ?
O3A C12A C11A 104.3(4) . . ?
C13A C12A C11A 111.7(4) . . ?
O11A C15A N1A 122.2(5) . . ?
O11A C15A C16A 121.9(5) . . ?
N1A C15A C16A 115.9(5) . . ?
C17A C16A C30A 124.5(5) . . ?
C17A C16A C15A 121.6(5) . . ?
C30A C16A C15A 113.7(5) . . ?
C16A C17A C18A 128.7(5) . . ?
C19A C18A C17A 126.5(6) . . ?
C18A C19A C20A 126.2(6) . . ?
C19A C20A C31A 110.5(5) . . ?
C19A C20A C21A 110.0(4) . . ?
C31A C20A C21A 111.5(5) . . ?
O10A C21A C22A 111.1(5) . . ?
O10A C21A C20A 106.3(4) . . ?
C22A C21A C20A 115.2(4) . . ?
C21A C22A C32A 111.3(5) . . ?
C21A C22A C23A 113.6(4) . . ?
C32A C22A C23A 110.0(5) . . ?
O9A C23A C24A 111.6(4) . . ?
O9A C23A C22A 107.4(4) . . ?
C24A C23A C22A 114.8(5) . . ?
C23A C24A C25A 111.9(4) . . ?
C23A C24A C33A 109.8(5) . . ?
C25A C24A C33A 111.5(5) . . ?
O7A C25A C26A 107.4(4) . . ?
O7A C25A C24A 106.6(4) . . ?
C26A C25A C24A 117.4(4) . . ?
C27A C26A C25A 115.9(4) . . ?
C27A C26A C34A 109.4(5) . . ?
C25A C26A C34A 109.7(4) . . ?
O6A C27A C28A 105.9(5) . . ?
O6A C27A C26A 114.1(4) . . ?
C28A C27A C26A 114.0(4) . . ?
C29A C28A C27A 120.9(5) . . ?
C28A C29A O5A 128.8(5) . . ?
O8A C35A O7A 121.6(5) . . ?
O8A C35A C36A 128.2(7) . . ?
O7A C35A C36A 110.1(7) . . ?

loop_
_geom_bond_atom_site_label_1
_geom_bond_atom_site_label_2
_geom_bond_distance
_geom_bond_site_symmetry_2
_geom_bond_publ_flag
N1 C15 1.362(6) . ?
N1 C2 1.381(6) . ?
O1 C1 1.249(5) . ?
O2 C8 1.349(6) . ?
O3 C6 1.372(6) . ?
O3 C12 1.442(6) . ?
O4 C11 1.210(6) . ?
O5 C29 1.380(7) . ?
O5 C12 1.415(6) . ?
O6 C37 1.395(8) . ?
O6 C27 1.418(7) . ?
O7 C35 1.330(7) . ?
O7 C25 1.465(6) . ?
O8 C35 1.206(8) . ?
O9 C23 1.443(6) . ?
O10 C21 1.434(6) . ?
O11 C15 1.234(6) . ?
O12 C4 1.245(6) . ?
C1 C9 1.455(6) . ?
C1 C2 1.478(6) . ?
C2 C3 1.339(6) . ?
C3 C4 1.453(7) . ?
C4 C10 1.475(6) . ?
C5 C6 1.388(6) . ?
C5 C10 1.395(6) . ?
C5 C11 1.461(7) . ?
C6 C7 1.371(7) . ?
C7 C8 1.387(7) . ?
C7 C14 1.492(7) . ?
C8 C9 1.419(6) . ?
C9 C10 1.396(6) . ?
C11 C12 1.520(7) . ?
C12 C13 1.519(9) . ?
C15 C16 1.489(7) . ?
C16 C17 1.327(8) . ?
C16 C30 1.499(8) . ?
C17 C18 1.470(8) . ?
C18 C19 1.327(8) . ?
C19 C20 1.482(8) . ?
C20 C21 1.531(7) . ?
C20 C31 1.544(8) . ?
C21 C22 1.513(7) . ?
C22 C32 1.518(7) . ?
C22 C23 1.544(7) . ?
C23 C24 1.523(7) . ?
C24 C25 1.537(7) . ?
C24 C33 1.547(8) . ?
C25 C26 1.522(7) . ?
C26 C34 1.521(8) . ?
C26 C27 1.527(8) . ?
C27 C28 1.503(8) . ?
C28 C29 1.297(8) . ?
C35 C36 1.506(9) . ?
N1A C15A 1.365(6) . ?
N1A C2A 1.388(6) . ?
O1A C1A 1.248(5) . ?
O2A C8A 1.359(5) . ?
O3A C6A 1.374(5) . ?
O3A C12A 1.467(6) . ?
O4A C11A 1.216(6) . ?
O5A C29A 1.378(6) . ?
O5A C12A 1.387(6) . ?
O6A C37A 1.293(12) . ?
O6A C27A 1.432(7) . ?
O7A C35A 1.375(7) . ?
O7A C25A 1.466(6) . ?
O8A C35A 1.198(8) . ?
O9A C23A 1.440(6) . ?
O10A C21A 1.437(6) . ?
O11A C15A 1.229(6) . ?
O12A C4A 1.224(6) . ?
C1A C9A 1.443(6) . ?
C1A C2A 1.490(6) . ?
C2A C3A 1.343(7) . ?
C3A C4A 1.457(7) . ?
C4A C10A 1.486(6) . ?
C5A C10A 1.403(6) . ?
C5A C6A 1.409(6) . ?
C5A C11A 1.451(7) . ?
C6A C7A 1.371(6) . ?
C7A C8A 1.382(7) . ?
C7A C14A 1.502(7) . ?
C8A C9A 1.420(6) . ?
C9A C10A 1.410(6) . ?
C11A C12A 1.534(7) . ?
C12A C13A 1.511(7) . ?
C15A C16A 1.503(8) . ?
C16A C17A 1.320(8) . ?
C16A C30A 1.499(8) . ?
C17A C18A 1.457(9) . ?
C18A C19A 1.314(8) . ?
C19A C20A 1.500(8) . ?
C20A C31A 1.524(8) . ?
C20A C21A 1.526(7) . ?
C21A C22A 1.525(7) . ?
C22A C32A 1.533(9) . ?
C22A C23A 1.552(7) . ?
C23A C24A 1.524(7) . ?
C24A C25A 1.531(7) . ?
C24A C33A 1.538(8) . ?
C25A C26A 1.527(7) . ?
C26A C27A 1.520(7) . ?
C26A C34A 1.535(8) . ?
C27A C28A 1.492(7) . ?
C28A C29A 1.321(7) . ?
C35A C36A 1.481(9) . ?
